data_7037747
loop_
_publ_author_name
'Vanicek, S.'
'Kopacka, H.'
'Wurst, K.'
'Vergeiner, S.'
'Kankowski, S.'
'Schur, J.'
'Bildstein, B.'
'Ott, I.'

_publ_section_title
;
 Cobaltoceniumethynyl gold(i) as an unusual heterodinuclear
 bioorganometallic fragment to study the biological properties of alkynyl
 gold complexes.
;
_journal_issue 4
_journal_name_full 'Dalton transactions (Cambridge, England : 2003)'
_journal_page_first 1345
_journal_page_last 1348
_journal_paper_doi 10.1039/c5dt04796j
_journal_volume 45
_journal_year 2016
_chemical_formula_sum 'C24 H18 Au Co2 F6 P'
_chemical_formula_weight 766.18
_chemical_name_systematic
; 
 ? 
;
_space_group_IT_number 2
_symmetry_cell_setting triclinic
_symmetry_space_group_name_Hall '-P 1'
_symmetry_space_group_name_H-M 'P -1'
_atom_sites_solution_hydrogens geom
_atom_sites_solution_primary direct
_atom_sites_solution_secondary difmap
_audit_creation_method SHELXL-97
_audit_update_record
;
2015-11-10 deposited with the CCDC.
2015-12-22 downloaded from the CCDC.
;
_cell_angle_alpha 117.297(3)
_cell_angle_beta 92.968(4)
_cell_angle_gamma 106.865(3)
_cell_formula_units_Z 4
_cell_length_a 13.3787(6)
_cell_length_b 13.9151(6)
_cell_length_c 15.1660(7)
_cell_measurement_reflns_used 68650
_cell_measurement_temperature 233(2)
_cell_measurement_theta_max 26.0
_cell_measurement_theta_min 1.0
_cell_volume 2343.7(2)
_computing_cell_refinement 'DENZO and SCALEPACK'
_computing_data_collection COLLECT
_computing_structure_refinement 'SHELXL-97 (Sheldrick, 1997)'
_computing_structure_solution 'SHELXS-97 (Sheldrick, 1990)'
_diffrn_ambient_temperature 233(2)
_diffrn_measured_fraction_theta_full 0.986
_diffrn_measured_fraction_theta_max 0.986
_diffrn_measurement_device_type 'Nonius KappaCCD'
_diffrn_measurement_method 'phi- and omega-scans'
_diffrn_radiation_monochromator graphite
_diffrn_radiation_source 'fine-focus sealed tube'
_diffrn_radiation_type MoK\a
_diffrn_radiation_wavelength 0.71073
_diffrn_reflns_av_R_equivalents 0.0306
_diffrn_reflns_av_sigmaI/netI 0.0429
_diffrn_reflns_limit_h_max 16
_diffrn_reflns_limit_h_min -16
_diffrn_reflns_limit_k_max 16
_diffrn_reflns_limit_k_min -16
_diffrn_reflns_limit_l_max 18
_diffrn_reflns_limit_l_min -17
_diffrn_reflns_number 16455
_diffrn_reflns_theta_full 25.50
_diffrn_reflns_theta_max 25.50
_diffrn_reflns_theta_min 1.93
_diffrn_standards_number 0
_exptl_absorpt_coefficient_mu 7.770
_exptl_absorpt_correction_type none
_exptl_crystal_colour brown
_exptl_crystal_density_diffrn 2.171
_exptl_crystal_density_method 'not measured'
_exptl_crystal_description prism
_exptl_crystal_F_000 1456
_exptl_crystal_size_max 0.40
_exptl_crystal_size_mid 0.15
_exptl_crystal_size_min 0.11
_refine_diff_density_max 1.716
_refine_diff_density_min -1.918
_refine_diff_density_rms 0.143
_refine_ls_extinction_method none
_refine_ls_goodness_of_fit_ref 1.041
_refine_ls_hydrogen_treatment constr
_refine_ls_matrix_type full
_refine_ls_number_parameters 616
_refine_ls_number_reflns 8596
_refine_ls_number_restraints 0
_refine_ls_restrained_S_all 1.041
_refine_ls_R_factor_all 0.0491
_refine_ls_R_factor_gt 0.0387
_refine_ls_shift/su_max 0.001
_refine_ls_shift/su_mean 0.000
_refine_ls_structure_factor_coef Fsqd
_refine_ls_weighting_details 'calc w=1/[\s^2^(Fo^2^)+(0.0579P)^2^+4.8109P] where P=(Fo^2^+2Fc^2^)/3'
_refine_ls_weighting_scheme calc
_refine_ls_wR_factor_gt 0.1001
_refine_ls_wR_factor_ref 0.1057
_reflns_number_gt 7215
_reflns_number_total 8596
_reflns_threshold_expression >2sigma(I)
_cod_data_source_file c5dt04796j4.cif
_cod_data_source_block 3
_cod_depositor_comments 'Adding full bibliography for 7037746--7037747.cif.'
_cod_original_cell_volume 2343.68(18)
_cod_original_sg_symbol_H-M P-1
_cod_database_code 7037747

loop_
_symmetry_equiv_pos_as_xyz
'x, y, z'
'-x, -y, -z'

loop_
_atom_site_label
_atom_site_type_symbol
_atom_site_fract_x
_atom_site_fract_y
_atom_site_fract_z
_atom_site_U_iso_or_equiv
_atom_site_adp_type
_atom_site_occupancy
_atom_site_symmetry_multiplicity
_atom_site_calc_flag
_atom_site_refinement_flags
Au1 Au 0.08676(2) 0.23460(2) 0.47595(2) 0.04686(10) Uani 1 1 d .
Au2 Au 0.252609(18) 0.46128(2) 0.930091(19) 0.03926(9) Uani 1 1 d .
Co1 Co 0.29405(6) 0.09498(7) 0.74124(6) 0.03543(19) Uani 1 1 d .
Co2 Co -0.12915(7) 0.42414(7) 0.27008(6) 0.0375(2) Uani 1 1 d .
Co3 Co 0.65623(7) 0.64598(7) 0.79175(7) 0.0407(2) Uani 1 1 d .
Co4 Co -0.21133(7) 0.15024(8) 0.77566(7) 0.0419(2) Uani 1 1 d .
P3 P 0.5000 0.0000 1.0000 0.0369(5) Uani 1 2 d S
C1 C 0.4166(6) 0.1020(7) 0.6706(6) 0.060(2) Uani 1 1 d .
H1 H 0.4109 0.0573 0.6004 0.072 Uiso 1 1 calc .
C2 C 0.4370(6) 0.0709(6) 0.7436(6) 0.0538(18) Uani 1 1 d .
H2 H 0.4475 0.0020 0.7306 0.065 Uiso 1 1 calc .
C3 C 0.4392(5) 0.1599(7) 0.8393(5) 0.0509(17) Uani 1 1 d .
H3 H 0.4519 0.1610 0.9014 0.061 Uiso 1 1 calc .
C4 C 0.4188(5) 0.2491(6) 0.8262(5) 0.0466(16) Uani 1 1 d .
H4 H 0.4146 0.3184 0.8773 0.056 Uiso 1 1 calc .
C5 C 0.4062(6) 0.2115(7) 0.7200(6) 0.060(2) Uani 1 1 d .
H5 H 0.3932 0.2526 0.6886 0.072 Uiso 1 1 calc .
C6 C 0.1632(5) -0.0328(6) 0.6317(5) 0.0477(16) Uani 1 1 d .
H6 H 0.1623 -0.0820 0.5635 0.057 Uiso 1 1 calc .
C7 C 0.1797(6) -0.0541(6) 0.7123(6) 0.0555(19) Uani 1 1 d .
H7 H 0.1922 -0.1193 0.7073 0.067 Uiso 1 1 calc .
C8 C 0.1742(6) 0.0386(7) 0.8016(6) 0.0541(19) Uani 1 1 d .
H8 H 0.1811 0.0453 0.8663 0.065 Uiso 1 1 calc .
C9 C 0.1568(5) 0.1192(6) 0.7783(5) 0.0470(16) Uani 1 1 d .
H9 H 0.1517 0.1902 0.8247 0.056 Uiso 1 1 calc .
C10 C 0.1481(5) 0.0745(6) 0.6697(5) 0.0445(15) Uani 1 1 d .
C11 C 0.1339(5) 0.1285(6) 0.6134(6) 0.0510(17) Uani 1 1 d .
C12 C 0.1171(5) 0.1684(6) 0.5609(5) 0.0488(17) Uani 1 1 d .
C21 C -0.2608(6) 0.2808(6) 0.2203(6) 0.0565(19) Uani 1 1 d .
H21 H -0.2658 0.2045 0.1759 0.068 Uiso 1 1 calc .
C22 C -0.2818(6) 0.3572(7) 0.1914(6) 0.059(2) Uani 1 1 d .
H22 H -0.3037 0.3404 0.1244 0.071 Uiso 1 1 calc .
C23 C -0.2642(6) 0.4632(7) 0.2802(6) 0.0578(19) Uani 1 1 d .
H23 H -0.2722 0.5294 0.2829 0.069 Uiso 1 1 calc .
C24 C -0.2328(6) 0.4521(6) 0.3637(5) 0.0522(17) Uani 1 1 d .
H24 H -0.2158 0.5101 0.4322 0.063 Uiso 1 1 calc .
C25 C -0.2307(6) 0.3391(6) 0.3280(6) 0.0535(18) Uani 1 1 d .
H25 H -0.2129 0.3087 0.3680 0.064 Uiso 1 1 calc .
C26 C -0.0129(5) 0.3748(6) 0.2001(5) 0.0472(16) Uani 1 1 d .
H26 H -0.0206 0.2999 0.1493 0.057 Uiso 1 1 calc .
C27 C -0.0315(6) 0.4597(7) 0.1826(6) 0.0534(18) Uani 1 1 d .
H27 H -0.0539 0.4515 0.1190 0.064 Uiso 1 1 calc .
C28 C -0.0104(5) 0.5591(6) 0.2780(6) 0.0510(17) Uani 1 1 d .
H28 H -0.0154 0.6296 0.2891 0.061 Uiso 1 1 calc .
C29 C 0.0194(5) 0.5350(6) 0.3538(5) 0.0482(16) Uani 1 1 d .
H29 H 0.0365 0.5863 0.4243 0.058 Uiso 1 1 calc .
C30 C 0.0192(5) 0.4192(6) 0.3060(5) 0.0419(15) Uani 1 1 d .
C31 C 0.0398(5) 0.3583(6) 0.3550(5) 0.0491(17) Uani 1 1 d .
C32 C 0.0564(5) 0.3058(6) 0.3954(5) 0.0480(16) Uani 1 1 d .
C41 C 0.5584(9) 0.6124(9) 0.6673(7) 0.083(3) Uani 1 1 d .
H41 H 0.5001 0.5436 0.6259 0.099 Uiso 1 1 calc .
C42 C 0.6663(9) 0.6360(9) 0.6554(7) 0.078(3) Uani 1 1 d .
H42 H 0.6926 0.5857 0.6047 0.094 Uiso 1 1 calc .
C43 C 0.7258(7) 0.7488(8) 0.7338(7) 0.068(2) Uani 1 1 d .
H43 H 0.7994 0.7876 0.7439 0.081 Uiso 1 1 calc .
C44 C 0.6584(8) 0.7933(7) 0.7934(7) 0.068(2) Uani 1 1 d .
H44 H 0.6783 0.8666 0.8517 0.082 Uiso 1 1 calc .
C45 C 0.5558(7) 0.7105(9) 0.7520(8) 0.075(3) Uani 1 1 d .
H45 H 0.4944 0.7194 0.7771 0.090 Uiso 1 1 calc .
C46 C 0.6264(6) 0.4989(5) 0.8007(6) 0.0504(17) Uani 1 1 d .
H46 H 0.5821 0.4242 0.7503 0.061 Uiso 1 1 calc .
C47 C 0.7355(6) 0.5495(7) 0.8075(6) 0.0584(19) Uani 1 1 d .
H47 H 0.7768 0.5149 0.7633 0.070 Uiso 1 1 calc .
C48 C 0.7728(5) 0.6629(7) 0.8934(6) 0.0538(18) Uani 1 1 d .
H48 H 0.8430 0.7166 0.9161 0.065 Uiso 1 1 calc .
C49 C 0.6858(6) 0.6800(6) 0.9381(5) 0.0490(17) Uani 1 1 d .
H49 H 0.6881 0.7479 0.9961 0.059 Uiso 1 1 calc .
C50 C 0.5930(5) 0.5781(5) 0.8816(5) 0.0422(15) Uani 1 1 d .
C51 C 0.4884(5) 0.5556(6) 0.9022(5) 0.0431(15) Uani 1 1 d .
C52 C 0.4013(5) 0.5265(6) 0.9195(5) 0.0410(14) Uani 1 1 d .
C61 C -0.1729(9) 0.0107(9) 0.6927(8) 0.086(3) Uani 1 1 d .
H61 H -0.1370 -0.0214 0.7205 0.103 Uiso 1 1 calc .
C62 C -0.2846(9) -0.0195(8) 0.6677(7) 0.084(3) Uani 1 1 d .
H62 H -0.3365 -0.0769 0.6739 0.101 Uiso 1 1 calc .
C63 C -0.3049(7) 0.0523(9) 0.6314(6) 0.073(3) Uani 1 1 d .
H63 H -0.3726 0.0512 0.6097 0.088 Uiso 1 1 calc .
C64 C -0.2045(7) 0.1260(8) 0.6338(6) 0.068(2) Uani 1 1 d .
H64 H -0.1935 0.1836 0.6153 0.081 Uiso 1 1 calc .
C65 C -0.1246(7) 0.0973(8) 0.6689(7) 0.072(3) Uani 1 1 d .
H65 H -0.0507 0.1306 0.6753 0.086 Uiso 1 1 calc .
C66 C -0.1632(7) 0.2019(8) 0.9240(6) 0.069(2) Uani 1 1 d .
H66 H -0.1336 0.1629 0.9486 0.082 Uiso 1 1 calc .
C67 C -0.2752(6) 0.1824(9) 0.8984(6) 0.082(3) Uani 1 1 d .
H67 H -0.3318 0.1285 0.9044 0.099 Uiso 1 1 calc .
C68 C -0.2859(6) 0.2569(8) 0.8633(7) 0.075(3) Uani 1 1 d .
H68 H -0.3503 0.2626 0.8423 0.090 Uiso 1 1 calc .
C69 C -0.1836(6) 0.3206(6) 0.8652(6) 0.0560(19) Uani 1 1 d .
H69 H -0.1680 0.3753 0.8432 0.067 Uiso 1 1 calc .
C70 C -0.1061(5) 0.2918(6) 0.9049(5) 0.0484(17) Uani 1 1 d .
C71 C 0.0066(5) 0.3406(6) 0.9189(5) 0.0463(16) Uani 1 1 d .
C72 C 0.1004(5) 0.3885(5) 0.9291(5) 0.0402(14) Uani 1 1 d .
P1 P 0.61593(19) 0.25155(17) 0.51212(16) 0.0586(5) Uani 1 1 d .
P2 P 1.0000 1.0000 1.0000 0.0502(6) Uani 1 2 d S
F1 F 0.6664(5) 0.2878(5) 0.6264(4) 0.0949(18) Uani 1 1 d .
F2 F 0.5687(5) 0.2139(5) 0.4012(4) 0.1002(19) Uani 1 1 d .
F3 F 0.6793(6) 0.3757(4) 0.5320(5) 0.113(2) Uani 1 1 d .
F4 F 0.5522(5) 0.1269(4) 0.4948(5) 0.104(2) Uani 1 1 d .
F5 F 0.5212(5) 0.2949(6) 0.5528(5) 0.111(2) Uani 1 1 d .
F6 F 0.7125(5) 0.2101(5) 0.4758(4) 0.0902(16) Uani 1 1 d .
F7 F 1.0108(7) 1.0996(7) 1.1050(6) 0.186(5) Uani 1 1 d .
F8 F 1.1235(4) 1.0327(6) 1.0143(5) 0.112(2) Uani 1 1 d .
F9 F 0.9866(7) 0.9174(9) 1.0438(8) 0.170(4) Uani 1 1 d .
F10 F 0.5022(5) 0.0360(4) 1.1155(3) 0.0768(15) Uani 1 1 d .
F11 F 0.6218(4) 0.0142(5) 1.0192(4) 0.0833(15) Uani 1 1 d .
F12 F 0.5337(4) 0.1323(3) 1.0290(3) 0.0681(13) Uani 1 1 d .

loop_
_atom_site_aniso_label
_atom_site_aniso_U_11
_atom_site_aniso_U_22
_atom_site_aniso_U_33
_atom_site_aniso_U_23
_atom_site_aniso_U_13
_atom_site_aniso_U_12
Au1 0.04725(17) 0.04495(16) 0.04775(17) 0.02348(13) 0.00393(12) 0.01567(12)
Au2 0.03194(15) 0.03903(14) 0.04713(16) 0.02328(12) 0.01012(11) 0.00942(10)
Co1 0.0344(4) 0.0343(4) 0.0367(4) 0.0182(4) 0.0104(3) 0.0097(3)
Co2 0.0342(4) 0.0378(4) 0.0384(4) 0.0207(4) 0.0053(3) 0.0072(3)
Co3 0.0357(5) 0.0385(4) 0.0439(5) 0.0196(4) 0.0131(4) 0.0086(4)
Co4 0.0329(4) 0.0443(5) 0.0424(5) 0.0209(4) 0.0090(4) 0.0064(4)
P3 0.0342(12) 0.0288(10) 0.0399(12) 0.0178(9) 0.0064(9) -0.0004(9)
C1 0.046(4) 0.076(5) 0.046(4) 0.023(4) 0.019(3) 0.018(4)
C2 0.044(4) 0.054(4) 0.062(5) 0.022(4) 0.014(3) 0.026(3)
C3 0.033(4) 0.061(4) 0.054(4) 0.027(4) 0.002(3) 0.015(3)
C4 0.036(4) 0.043(4) 0.050(4) 0.018(3) 0.009(3) 0.008(3)
C5 0.037(4) 0.077(5) 0.079(5) 0.057(5) 0.011(4) 0.005(4)
C6 0.043(4) 0.041(4) 0.045(4) 0.016(3) 0.000(3) 0.005(3)
C7 0.059(5) 0.037(4) 0.071(5) 0.033(4) 0.005(4) 0.009(3)
C8 0.047(4) 0.065(5) 0.057(4) 0.042(4) 0.018(3) 0.006(3)
C9 0.030(3) 0.050(4) 0.061(4) 0.026(3) 0.020(3) 0.016(3)
C10 0.038(4) 0.045(4) 0.049(4) 0.027(3) 0.011(3) 0.008(3)
C11 0.036(4) 0.057(4) 0.061(4) 0.031(4) 0.013(3) 0.015(3)
C12 0.041(4) 0.055(4) 0.051(4) 0.031(4) 0.004(3) 0.013(3)
C21 0.045(4) 0.040(4) 0.064(5) 0.022(3) -0.004(3) -0.002(3)
C22 0.035(4) 0.066(5) 0.074(5) 0.042(4) -0.002(3) 0.006(3)
C23 0.040(4) 0.057(5) 0.075(5) 0.033(4) 0.008(4) 0.016(3)
C24 0.040(4) 0.062(4) 0.050(4) 0.027(3) 0.015(3) 0.011(3)
C25 0.047(4) 0.049(4) 0.064(5) 0.036(4) 0.011(3) 0.003(3)
C26 0.042(4) 0.054(4) 0.044(4) 0.022(3) 0.015(3) 0.019(3)
C27 0.049(4) 0.073(5) 0.052(4) 0.043(4) 0.018(3) 0.019(4)
C28 0.037(4) 0.050(4) 0.078(5) 0.042(4) 0.018(3) 0.013(3)
C29 0.037(4) 0.049(4) 0.047(4) 0.021(3) -0.001(3) 0.004(3)
C30 0.034(3) 0.052(4) 0.046(4) 0.029(3) 0.011(3) 0.014(3)
C31 0.033(4) 0.060(4) 0.048(4) 0.026(4) 0.009(3) 0.011(3)
C32 0.037(4) 0.059(4) 0.046(4) 0.027(3) 0.001(3) 0.014(3)
C41 0.103(8) 0.076(6) 0.064(6) 0.041(5) -0.008(5) 0.018(6)
C42 0.114(8) 0.096(7) 0.061(5) 0.052(5) 0.046(5) 0.058(6)
C43 0.055(5) 0.084(6) 0.094(6) 0.066(6) 0.035(5) 0.025(4)
C44 0.087(6) 0.060(5) 0.080(6) 0.045(5) 0.031(5) 0.036(5)
C45 0.059(5) 0.102(7) 0.107(8) 0.077(7) 0.028(5) 0.041(5)
C46 0.046(4) 0.034(3) 0.064(4) 0.024(3) 0.012(3) 0.007(3)
C47 0.051(4) 0.063(5) 0.078(5) 0.044(4) 0.030(4) 0.025(4)
C48 0.036(4) 0.063(5) 0.061(4) 0.036(4) 0.004(3) 0.007(3)
C49 0.043(4) 0.047(4) 0.044(4) 0.019(3) 0.005(3) 0.006(3)
C50 0.040(4) 0.039(3) 0.041(3) 0.018(3) 0.008(3) 0.007(3)
C51 0.041(4) 0.044(4) 0.040(3) 0.020(3) 0.005(3) 0.010(3)
C52 0.022(3) 0.046(4) 0.057(4) 0.031(3) 0.010(3) 0.007(3)
C61 0.095(8) 0.072(6) 0.084(7) 0.027(5) 0.022(6) 0.038(6)
C62 0.091(7) 0.049(5) 0.071(6) 0.015(4) 0.006(5) -0.003(5)
C63 0.049(5) 0.090(7) 0.047(4) 0.016(4) -0.002(4) 0.011(4)
C64 0.071(6) 0.080(6) 0.043(4) 0.029(4) 0.016(4) 0.017(5)
C65 0.051(5) 0.084(6) 0.062(5) 0.019(5) 0.023(4) 0.025(4)
C66 0.066(5) 0.083(6) 0.044(4) 0.037(4) 0.011(4) 0.000(4)
C67 0.042(5) 0.098(7) 0.059(5) 0.021(5) 0.029(4) -0.013(4)
C68 0.040(4) 0.079(6) 0.086(6) 0.025(5) 0.025(4) 0.021(4)
C69 0.040(4) 0.052(4) 0.070(5) 0.022(4) 0.020(3) 0.019(3)
C70 0.033(3) 0.050(4) 0.042(4) 0.014(3) 0.013(3) 0.003(3)
C71 0.040(4) 0.047(4) 0.047(4) 0.022(3) 0.009(3) 0.011(3)
C72 0.031(3) 0.038(3) 0.052(4) 0.022(3) 0.010(3) 0.011(3)
P1 0.0756(14) 0.0442(10) 0.0542(11) 0.0224(9) 0.0285(10) 0.0195(9)
P2 0.0460(15) 0.0370(12) 0.0510(15) 0.0172(11) 0.0140(11) -0.0003(11)
F1 0.137(5) 0.086(4) 0.055(3) 0.024(3) 0.020(3) 0.049(4)
F2 0.126(5) 0.103(4) 0.066(3) 0.037(3) 0.014(3) 0.043(4)
F3 0.167(6) 0.044(3) 0.118(5) 0.036(3) 0.062(4) 0.026(3)
F4 0.131(5) 0.060(3) 0.102(4) 0.041(3) 0.042(4) 0.005(3)
F5 0.114(5) 0.141(6) 0.114(5) 0.066(4) 0.062(4) 0.084(5)
F6 0.098(4) 0.093(4) 0.096(4) 0.046(3) 0.048(3) 0.052(3)
F7 0.149(7) 0.119(6) 0.118(6) -0.034(5) 0.074(5) -0.034(5)
F8 0.055(3) 0.152(6) 0.100(4) 0.051(4) 0.026(3) 0.016(3)
F9 0.155(8) 0.235(10) 0.265(11) 0.213(10) 0.111(8) 0.099(7)
F10 0.117(4) 0.062(3) 0.045(2) 0.027(2) 0.016(3) 0.022(3)
F11 0.050(3) 0.085(4) 0.088(4) 0.028(3) 0.006(2) 0.017(2)
F12 0.091(3) 0.035(2) 0.063(3) 0.023(2) 0.003(2) 0.005(2)

loop_
_atom_type_symbol
_atom_type_description
_atom_type_scat_dispersion_real
_atom_type_scat_dispersion_imag
_atom_type_scat_source
C C 0.0033 0.0016 'International Tables Vol C Tables 4.2.6.8 and 6.1.1.4'
H H 0.0000 0.0000 'International Tables Vol C Tables 4.2.6.8 and 6.1.1.4'
F F 0.0171 0.0103 'International Tables Vol C Tables 4.2.6.8 and 6.1.1.4'
P P 0.1023 0.0942 'International Tables Vol C Tables 4.2.6.8 and 6.1.1.4'
Co Co 0.3494 0.9721 'International Tables Vol C Tables 4.2.6.8 and 6.1.1.4'
Au Au -2.0133 8.8022 'International Tables Vol C Tables 4.2.6.8 and 6.1.1.4'

loop_
_geom_angle_atom_site_label_1
_geom_angle_atom_site_label_2
_geom_angle_atom_site_label_3
_geom_angle
_geom_angle_site_symmetry_1
_geom_angle_site_symmetry_3
C12 Au1 C32 177.9(3) . .
C52 Au2 C72 175.6(3) . .
C1 Co1 C7 123.8(3) . .
C1 Co1 C9 155.5(3) . .
C7 Co1 C9 68.3(3) . .
C1 Co1 C8 161.6(4) . .
C7 Co1 C8 40.5(3) . .
C9 Co1 C8 40.3(3) . .
C1 Co1 C5 40.9(3) . .
C7 Co1 C5 160.7(4) . .
C9 Co1 C5 121.0(3) . .
C8 Co1 C5 156.8(4) . .
C1 Co1 C2 40.5(3) . .
C7 Co1 C2 107.4(3) . .
C9 Co1 C2 163.1(3) . .
C8 Co1 C2 126.0(3) . .
C5 Co1 C2 68.5(3) . .
C1 Co1 C6 105.9(3) . .
C7 Co1 C6 40.4(3) . .
C9 Co1 C6 68.5(3) . .
C8 Co1 C6 68.0(3) . .
C5 Co1 C6 123.9(3) . .
C2 Co1 C6 119.6(3) . .
C1 Co1 C4 69.0(3) . .
C7 Co1 C4 156.8(3) . .
C9 Co1 C4 108.5(3) . .
C8 Co1 C4 122.1(3) . .
C5 Co1 C4 41.0(3) . .
C2 Co1 C4 68.6(3) . .
C6 Co1 C4 161.8(3) . .
C1 Co1 C10 118.7(3) . .
C7 Co1 C10 68.4(3) . .
C9 Co1 C10 41.7(3) . .
C8 Co1 C10 68.7(3) . .
C5 Co1 C10 106.5(3) . .
C2 Co1 C10 153.7(3) . .
C6 Co1 C10 40.3(3) . .
C4 Co1 C10 125.5(3) . .
C1 Co1 C3 68.0(3) . .
C7 Co1 C3 121.3(3) . .
C9 Co1 C3 127.0(3) . .
C8 Co1 C3 109.7(3) . .
C5 Co1 C3 68.4(3) . .
C2 Co1 C3 40.0(3) . .
C6 Co1 C3 154.9(3) . .
C4 Co1 C3 41.0(3) . .
C10 Co1 C3 164.2(3) . .
C22 Co2 C21 40.8(3) . .
C22 Co2 C24 68.3(3) . .
C21 Co2 C24 68.5(3) . .
C22 Co2 C29 163.0(3) . .
C21 Co2 C29 154.8(3) . .
C24 Co2 C29 107.6(3) . .
C22 Co2 C28 125.9(3) . .
C21 Co2 C28 163.1(3) . .
C24 Co2 C28 120.4(3) . .
C29 Co2 C28 40.6(3) . .
C22 Co2 C23 40.8(3) . .
C21 Co2 C23 68.8(3) . .
C24 Co2 C23 40.5(3) . .
C29 Co2 C23 125.5(3) . .
C28 Co2 C23 107.9(3) . .
C22 Co2 C27 107.8(3) . .
C21 Co2 C27 125.6(3) . .
C24 Co2 C27 155.1(3) . .
C29 Co2 C27 68.5(3) . .
C28 Co2 C27 40.6(3) . .
C23 Co2 C27 120.4(3) . .
C22 Co2 C26 120.7(3) . .
C21 Co2 C26 107.9(3) . .
C24 Co2 C26 162.8(3) . .
C29 Co2 C26 68.0(3) . .
C28 Co2 C26 67.9(3) . .
C23 Co2 C26 155.5(3) . .
C27 Co2 C26 40.5(3) . .
C22 Co2 C25 68.7(3) . .
C21 Co2 C25 40.9(3) . .
C24 Co2 C25 40.8(3) . .
C29 Co2 C25 119.8(3) . .
C28 Co2 C25 154.9(3) . .
C23 Co2 C25 68.8(3) . .
C27 Co2 C25 162.8(3) . .
C26 Co2 C25 125.6(3) . .
C22 Co2 C30 154.8(3) . .
C21 Co2 C30 119.5(3) . .
C24 Co2 C30 125.4(3) . .
C29 Co2 C30 41.0(3) . .
C28 Co2 C30 68.7(3) . .
C23 Co2 C30 162.7(3) . .
C27 Co2 C30 68.8(3) . .
C26 Co2 C30 40.5(3) . .
C25 Co2 C30 106.8(3) . .
C48 Co3 C41 167.1(4) . .
C48 Co3 C47 41.3(3) . .
C41 Co3 C47 129.1(4) . .
C48 Co3 C45 150.3(4) . .
C41 Co3 C45 40.3(4) . .
C47 Co3 C45 168.0(4) . .
C48 Co3 C42 127.5(4) . .
C41 Co3 C42 41.3(4) . .
C47 Co3 C42 107.3(4) . .
C45 Co3 C42 68.1(4) . .
C48 Co3 C44 116.4(4) . .
C41 Co3 C44 68.2(4) . .
C47 Co3 C44 149.9(4) . .
C45 Co3 C44 40.1(4) . .
C42 Co3 C44 68.0(4) . .
C48 Co3 C49 40.5(3) . .
C41 Co3 C49 151.8(4) . .
C47 Co3 C49 68.5(3) . .
C45 Co3 C49 118.7(4) . .
C42 Co3 C49 165.6(4) . .
C44 Co3 C49 108.3(3) . .
C48 Co3 C46 68.4(3) . .
C41 Co3 C46 109.6(4) . .
C47 Co3 C46 40.4(3) . .
C45 Co3 C46 131.0(4) . .
C42 Co3 C46 118.4(4) . .
C44 Co3 C46 168.4(3) . .
C49 Co3 C46 67.9(3) . .
C48 Co3 C43 107.0(3) . .
C41 Co3 C43 68.3(4) . .
C47 Co3 C43 117.2(3) . .
C45 Co3 C43 67.0(4) . .
C42 Co3 C43 40.5(4) . .
C44 Co3 C43 39.7(4) . .
C49 Co3 C43 128.0(3) . .
C46 Co3 C43 151.2(3) . .
C48 Co3 C50 68.6(3) . .
C41 Co3 C50 118.7(4) . .
C47 Co3 C50 68.5(3) . .
C45 Co3 C50 110.0(3) . .
C42 Co3 C50 152.1(4) . .
C44 Co3 C50 129.6(3) . .
C49 Co3 C50 40.7(3) . .
C46 Co3 C50 40.5(3) . .
C43 Co3 C50 166.5(3) . .
C67 Co4 C61 126.4(5) . .
C67 Co4 C69 67.7(4) . .
C61 Co4 C69 155.9(4) . .
C67 Co4 C66 41.9(4) . .
C61 Co4 C66 107.8(4) . .
C69 Co4 C66 68.5(4) . .
C67 Co4 C65 163.3(5) . .
C61 Co4 C65 40.8(4) . .
C69 Co4 C65 120.3(4) . .
C66 Co4 C65 124.4(4) . .
C67 Co4 C64 155.5(4) . .
C61 Co4 C64 69.0(4) . .
C69 Co4 C64 106.0(4) . .
C66 Co4 C64 160.1(3) . .
C65 Co4 C64 40.5(4) . .
C67 Co4 C68 40.6(4) . .
C61 Co4 C68 163.1(4) . .
C69 Co4 C68 40.0(3) . .
C66 Co4 C68 69.4(4) . .
C65 Co4 C68 154.5(5) . .
C64 Co4 C68 119.4(4) . .
C67 Co4 C62 109.3(4) . .
C61 Co4 C62 40.7(4) . .
C69 Co4 C62 161.3(4) . .
C66 Co4 C62 122.6(4) . .
C65 Co4 C62 68.0(4) . .
C64 Co4 C62 68.6(4) . .
C68 Co4 C62 125.7(4) . .
C67 Co4 C63 121.6(4) . .
C61 Co4 C63 68.7(4) . .
C69 Co4 C63 123.7(4) . .
C66 Co4 C63 158.0(4) . .
C65 Co4 C63 67.9(4) . .
C64 Co4 C63 40.8(3) . .
C68 Co4 C63 107.3(4) . .
C62 Co4 C63 40.7(4) . .
C67 Co4 C70 68.8(3) . .
C61 Co4 C70 121.2(4) . .
C69 Co4 C70 40.4(3) . .
C66 Co4 C70 40.9(3) . .
C65 Co4 C70 107.1(3) . .
C64 Co4 C70 122.8(3) . .
C68 Co4 C70 68.3(3) . .
C62 Co4 C70 157.6(4) . .
C63 Co4 C70 159.8(4) . .
F11 P3 F11 180.000(1) . 2_657
F11 P3 F10 91.0(3) . 2_657
F11 P3 F10 89.0(3) 2_657 2_657
F11 P3 F10 89.0(3) . .
F11 P3 F10 91.0(3) 2_657 .
F10 P3 F10 180.000(2) 2_657 .
F11 P3 F12 90.0(3) . 2_657
F11 P3 F12 90.0(3) 2_657 2_657
F10 P3 F12 89.9(2) 2_657 2_657
F10 P3 F12 90.1(2) . 2_657
F11 P3 F12 90.0(3) . .
F11 P3 F12 90.0(3) 2_657 .
F10 P3 F12 90.1(2) 2_657 .
F10 P3 F12 89.9(2) . .
F12 P3 F12 180.000(1) 2_657 .
C2 C1 C5 108.7(6) . .
C2 C1 Co1 70.8(4) . .
C5 C1 Co1 70.2(4) . .
C1 C2 C3 108.5(7) . .
C1 C2 Co1 68.6(4) . .
C3 C2 Co1 71.0(4) . .
C2 C3 C4 108.3(6) . .
C2 C3 Co1 69.0(4) . .
C4 C3 Co1 69.1(4) . .
C5 C4 C3 106.4(6) . .
C5 C4 Co1 68.5(4) . .
C3 C4 Co1 69.9(4) . .
C1 C5 C4 108.1(7) . .
C1 C5 Co1 68.9(4) . .
C4 C5 Co1 70.5(4) . .
C7 C6 C10 109.0(6) . .
C7 C6 Co1 69.0(4) . .
C10 C6 Co1 70.5(4) . .
C8 C7 C6 108.3(6) . .
C8 C7 Co1 69.9(4) . .
C6 C7 Co1 70.5(4) . .
C9 C8 C7 108.6(6) . .
C9 C8 Co1 69.7(4) . .
C7 C8 Co1 69.6(4) . .
C8 C9 C10 108.1(6) . .
C8 C9 Co1 70.0(4) . .
C10 C9 Co1 70.6(4) . .
C11 C10 C6 126.2(6) . .
C11 C10 C9 127.8(7) . .
C6 C10 C9 105.9(6) . .
C11 C10 Co1 124.9(5) . .
C6 C10 Co1 69.1(4) . .
C9 C10 Co1 67.8(4) . .
C12 C11 C10 176.1(8) . .
C11 C12 Au1 178.7(7) . .
C22 C21 C25 108.2(7) . .
C22 C21 Co2 69.5(4) . .
C25 C21 Co2 70.2(4) . .
C23 C22 C21 108.3(7) . .
C23 C22 Co2 69.8(4) . .
C21 C22 Co2 69.6(4) . .
C24 C23 C22 107.7(7) . .
C24 C23 Co2 69.6(4) . .
C22 C23 Co2 69.4(4) . .
C23 C24 C25 109.0(7) . .
C23 C24 Co2 69.9(4) . .
C25 C24 Co2 70.2(4) . .
C24 C25 C21 106.8(6) . .
C24 C25 Co2 69.0(4) . .
C21 C25 Co2 68.9(4) . .
C27 C26 C30 109.8(6) . .
C27 C26 Co2 69.5(4) . .
C30 C26 Co2 70.7(4) . .
C26 C27 C28 107.3(6) . .
C26 C27 Co2 69.9(4) . .
C28 C27 Co2 69.6(4) . .
C29 C28 C27 108.4(6) . .
C29 C28 Co2 69.7(4) . .
C27 C28 Co2 69.8(4) . .
C28 C29 C30 108.7(6) . .
C28 C29 Co2 69.7(4) . .
C30 C29 Co2 70.8(4) . .
C26 C30 C31 127.0(6) . .
C26 C30 C29 105.8(6) . .
C31 C30 C29 127.0(6) . .
C26 C30 Co2 68.8(4) . .
C31 C30 Co2 124.2(5) . .
C29 C30 Co2 68.2(4) . .
C32 C31 C30 179.3(8) . .
C31 C32 Au1 173.9(7) . .
C45 C41 C42 106.9(8) . .
C45 C41 Co3 70.0(5) . .
C42 C41 Co3 69.5(5) . .
C43 C42 C41 107.1(8) . .
C43 C42 Co3 70.3(5) . .
C41 C42 Co3 69.2(5) . .
C44 C43 C42 108.8(8) . .
C44 C43 Co3 69.8(5) . .
C42 C43 Co3 69.2(5) . .
C43 C44 C45 107.9(9) . .
C43 C44 Co3 70.4(5) . .
C45 C44 Co3 69.6(5) . .
C44 C45 C41 109.3(9) . .
C44 C45 Co3 70.3(5) . .
C41 C45 Co3 69.7(5) . .
C47 C46 C50 109.5(6) . .
C47 C46 Co3 69.1(4) . .
C50 C46 Co3 71.2(4) . .
C46 C47 C48 107.7(7) . .
C46 C47 Co3 70.5(4) . .
C48 C47 Co3 69.3(4) . .
C49 C48 C47 107.7(6) . .
C49 C48 Co3 70.5(4) . .
C47 C48 Co3 69.4(4) . .
C48 C49 C50 109.2(6) . .
C48 C49 Co3 69.0(4) . .
C50 C49 Co3 71.1(4) . .
C46 C50 C51 125.7(6) . .
C46 C50 C49 105.9(6) . .
C51 C50 C49 128.3(6) . .
C46 C50 Co3 68.4(4) . .
C51 C50 Co3 129.6(5) . .
C49 C50 Co3 68.2(4) . .
C52 C51 C50 173.1(7) . .
C51 C52 Au2 172.7(6) . .
C65 C61 C62 107.9(10) . .
C65 C61 Co4 70.4(5) . .
C62 C61 Co4 70.9(6) . .
C61 C62 C63 107.9(9) . .
C61 C62 Co4 68.3(5) . .
C63 C62 Co4 70.1(5) . .
C64 C63 C62 107.6(8) . .
C64 C63 Co4 68.9(4) . .
C62 C63 Co4 69.3(5) . .
C65 C64 C63 107.5(8) . .
C65 C64 Co4 69.6(5) . .
C63 C64 Co4 70.4(5) . .
C64 C65 C61 109.0(8) . .
C64 C65 Co4 69.9(5) . .
C61 C65 Co4 68.8(5) . .
C70 C66 C67 106.6(8) . .
C70 C66 Co4 71.2(4) . .
C67 C66 Co4 68.4(5) . .
C68 C67 C66 108.9(7) . .
C68 C67 Co4 71.0(5) . .
C66 C67 Co4 69.7(4) . .
C69 C68 C67 107.1(8) . .
C69 C68 Co4 69.4(5) . .
C67 C68 Co4 68.5(5) . .
C68 C69 C70 110.7(8) . .
C68 C69 Co4 70.6(5) . .
C70 C69 Co4 71.5(4) . .
C69 C70 C71 126.2(7) . .
C69 C70 C66 106.6(7) . .
C71 C70 C66 127.2(8) . .
C69 C70 Co4 68.1(4) . .
C71 C70 Co4 127.0(5) . .
C66 C70 Co4 68.0(4) . .
C72 C71 C70 174.6(8) . .
C71 C72 Au2 173.9(6) . .
F2 P1 F3 90.3(4) . .
F2 P1 F4 91.0(4) . .
F3 P1 F4 178.6(4) . .
F2 P1 F6 89.5(3) . .
F3 P1 F6 91.2(4) . .
F4 P1 F6 89.2(3) . .
F2 P1 F5 92.6(4) . .
F3 P1 F5 88.6(4) . .
F4 P1 F5 90.9(4) . .
F6 P1 F5 177.9(4) . .
F2 P1 F1 178.4(4) . .
F3 P1 F1 90.6(4) . .
F4 P1 F1 88.1(3) . .
F6 P1 F1 89.1(3) . .
F5 P1 F1 88.7(3) . .
F7 P2 F7 180.000(4) 2_777 .
F7 P2 F9 89.7(6) 2_777 .
F7 P2 F9 90.3(6) . .
F7 P2 F9 90.3(6) 2_777 2_777
F7 P2 F9 89.7(6) . 2_777
F9 P2 F9 180.000(5) . 2_777
F7 P2 F8 91.9(4) 2_777 2_777
F7 P2 F8 88.1(4) . 2_777
F9 P2 F8 85.7(4) . 2_777
F9 P2 F8 94.3(4) 2_777 2_777
F7 P2 F8 88.1(4) 2_777 .
F7 P2 F8 91.9(4) . .
F9 P2 F8 94.3(4) . .
F9 P2 F8 85.7(4) 2_777 .
F8 P2 F8 180.000(2) 2_777 .

loop_
_geom_bond_atom_site_label_1
_geom_bond_atom_site_label_2
_geom_bond_distance
_geom_bond_site_symmetry_2
Au1 C12 1.981(7) .
Au1 C32 1.982(7) .
Au2 C52 1.981(6) .
Au2 C72 1.990(6) .
Co1 C1 2.008(7) .
Co1 C7 2.023(7) .
Co1 C9 2.023(6) .
Co1 C8 2.025(7) .
Co1 C5 2.026(7) .
Co1 C2 2.037(7) .
Co1 C6 2.042(6) .
Co1 C4 2.052(6) .
Co1 C10 2.060(7) .
Co1 C3 2.062(7) .
Co2 C22 2.021(7) .
Co2 C21 2.023(7) .
Co2 C24 2.024(7) .
Co2 C29 2.026(6) .
Co2 C28 2.026(6) .
Co2 C23 2.027(8) .
Co2 C27 2.029(7) .
Co2 C26 2.034(7) .
Co2 C25 2.040(7) .
Co2 C30 2.060(7) .
Co3 C48 2.017(7) .
Co3 C41 2.018(9) .
Co3 C47 2.019(8) .
Co3 C45 2.022(8) .
Co3 C42 2.023(8) .
Co3 C44 2.031(8) .
Co3 C49 2.035(7) .
Co3 C46 2.037(7) .
Co3 C43 2.038(8) .
Co3 C50 2.074(6) .
Co4 C67 2.005(8) .
Co4 C61 2.006(10) .
Co4 C69 2.021(8) .
Co4 C66 2.023(8) .
Co4 C65 2.027(8) .
Co4 C64 2.031(7) .
Co4 C68 2.038(9) .
Co4 C62 2.040(9) .
Co4 C63 2.051(8) .
Co4 C70 2.066(7) .
P3 F11 1.578(5) .
P3 F11 1.578(5) 2_657
P3 F10 1.582(4) 2_657
P3 F10 1.582(4) .
P3 F12 1.595(4) 2_657
P3 F12 1.595(4) .
C1 C2 1.401(11) .
C1 C5 1.411(12) .
C2 C3 1.403(10) .
C3 C4 1.441(10) .
C4 C5 1.430(11) .
C6 C7 1.405(10) .
C6 C10 1.414(10) .
C7 C8 1.401(11) .
C8 C9 1.395(10) .
C9 C10 1.452(10) .
C10 C11 1.409(10) .
C11 C12 1.205(10) .
C21 C22 1.411(11) .
C21 C25 1.420(10) .
C22 C23 1.410(11) .
C23 C24 1.403(11) .
C24 C25 1.418(11) .
C26 C27 1.407(10) .
C26 C30 1.417(9) .
C27 C28 1.408(11) .
C28 C29 1.407(10) .
C29 C30 1.431(10) .
C30 C31 1.427(10) .
C31 C32 1.205(10) .
C41 C45 1.392(14) .
C41 C42 1.424(14) .
C42 C43 1.406(13) .
C43 C44 1.382(12) .
C44 C45 1.391(13) .
C46 C47 1.399(10) .
C46 C50 1.423(10) .
C47 C48 1.423(11) .
C48 C49 1.402(11) .
C49 C50 1.428(9) .
C50 C51 1.426(9) .
C51 C52 1.203(9) .
C61 C65 1.405(14) .
C61 C62 1.409(15) .
C62 C63 1.422(14) .
C63 C64 1.421(12) .
C64 C65 1.403(13) .
C66 C70 1.428(10) .
C66 C67 1.440(13) .
C67 C68 1.402(14) .
C68 C69 1.389(11) .
C69 C70 1.412(11) .
C70 C71 1.421(9) .
C71 C72 1.200(9) .
P1 F2 1.548(6) .
P1 F3 1.562(5) .
P1 F4 1.583(5) .
P1 F6 1.588(6) .
P1 F5 1.592(6) .
P1 F1 1.610(6) .
P2 F7 1.521(6) 2_777
P2 F7 1.521(6) .
P2 F9 1.545(7) .
P2 F9 1.545(7) 2_777
P2 F8 1.555(6) 2_777
P2 F8 1.555(6) .
